data_4318620
loop_
_publ_author_name
'Takashi Komuro'
'Hiroyuki Kawaguchi'
'Kazuyuki Tatsumi'

_publ_contact_author_address
;
Research Center for Materials Science, and Department of Chemistry, 
Graduate School of Science, Nagoya University, Furo-cho, Chikusa-ku, 
Nagoya 464-8602, Japan,
;
_publ_contact_author_email ' i45100a@nucc.cc.nagoya-u.ac.jp'
_publ_contact_author_fax ' +81-52-789-2943'
_publ_contact_author_name ' Kazuyuki Tatsumi'
_publ_section_title
;
 Synthesis and Reactions of Triphenylsilanethiolato Complexes of
 Manganese(II), Iron(II), Cobalt(II), and Nickel(II)
;
_journal_name_full 'Inorganic Chemistry'
_journal_page_first 5083
_journal_page_last 5090
_journal_paper_doi 10.1021/ic025715c
_journal_volume 41
_journal_year 2002
_chemical_formula_moiety 'C54 H56 Fe N2 S2 Si2 '
_chemical_formula_sum 'C54 H56 Fe N2 S2 Si2'
_chemical_formula_weight 909.19
_space_group_IT_number 2
_symmetry_cell_setting triclinic
_symmetry_Int_Tables_number 2
_symmetry_space_group_name_Hall '-P 1'
_symmetry_space_group_name_H-M 'P -1'
_cell_angle_alpha 92.85(2)
_cell_angle_beta 98.68(1)
_cell_angle_gamma 103.67(1)
_cell_formula_units_Z 2
_cell_length_a 12.713(1)
_cell_length_b 18.553(4)
_cell_length_c 10.814(2)
_cell_measurement_temperature 173.2
_cell_volume 2440.3(7)
_computing_cell_refinement CrystalClear
_computing_data_collection CrystalClear
_computing_data_reduction CrystalStructure
_computing_publication_material 'CrystalStructure Ver. 2.00'
_computing_structure_refinement CRYSTALS
_computing_structure_solution SHELXS97
_diffrn_measurement_device_type 'Rigaku RAXIS-IV Imaging Plate'
_diffrn_measurement_method \w
_diffrn_radiation_type 'Mo K\a'
_diffrn_radiation_wavelength 0.7107
_diffrn_reflns_limit_h_max 15
_diffrn_reflns_limit_h_min 0
_diffrn_reflns_limit_k_max 21
_diffrn_reflns_limit_k_min -22
_diffrn_reflns_limit_l_max 12
_diffrn_reflns_limit_l_min -13
_diffrn_reflns_number 7650
_exptl_absorpt_coefficient_mu 0.481
_exptl_absorpt_correction_type none
_exptl_crystal_colour yellow
_exptl_crystal_density_diffrn 1.237
_exptl_crystal_density_method 'not measured'
_exptl_crystal_description unknown
_exptl_crystal_size_max 0.400
_exptl_crystal_size_mid 0.300
_exptl_crystal_size_min 0.100
_refine_diff_density_max 0.43
_refine_diff_density_min -0.68
_refine_ls_extinction_method none
_refine_ls_goodness_of_fit_ref 1.085
_refine_ls_hydrogen_treatment refall
_refine_ls_number_parameters 606
_refine_ls_number_reflns 6363
_refine_ls_R_factor_gt 0.0610
_refine_ls_shift/su_max 0.0000
_refine_ls_structure_factor_coef F
_refine_ls_weighting_details 'w = 1/[\s^2^(Fo) + 0.00006|Fo|^2^]'
_refine_ls_weighting_scheme calc
_refine_ls_wR_factor_ref 0.0840
_reflns_number_gt 6363
_reflns_number_total 0
_reflns_threshold_expression F^2^>2.0\s(F^2^)
_cod_data_source_file ic025715c_s1_03.cif
_cod_data_source_block Fe(SSiPh3)2(4-tBu-py)2
_cod_original_cell_volume 2440.3(9)
_cod_original_sg_symbol_H-M 'P -1 '
_cod_original_formula_sum 'C54 H56 Fe N2 S2 Si2 '
_cod_database_code 4318620

loop_
_symmetry_equiv_pos_as_xyz
x,y,z
-x,-y,-z

loop_
_atom_site_label
_atom_site_type_symbol
_atom_site_fract_x
_atom_site_fract_y
_atom_site_fract_z
_atom_site_U_iso_or_equiv
_atom_site_adp_type
_atom_site_occupancy
_atom_site_calc_flag
_atom_site_refinement_flags
_atom_site_disorder_assembly
_atom_site_disorder_group
Fe(1) Fe 0.00965(4) 0.25869(3) -0.02666(5) 0.0228(1) Uani 1.00 d . . .
S(1) S -0.16265(7) 0.27051(5) -0.00299(9) 0.0291(3) Uani 1.00 d . . .
S(2) S 0.07312(9) 0.23249(6) -0.20819(9) 0.0382(3) Uani 1.00 d . . .
Si(1) Si -0.29610(7) 0.17637(6) -0.04098(9) 0.0234(3) Uani 1.00 d . . .
Si(2) Si 0.11522(8) 0.32014(6) -0.32119(9) 0.0251(3) Uani 1.00 d . . .
N(1) N 0.0701(2) 0.1861(2) 0.0944(3) 0.0271(8) Uani 1.00 d . . .
N(2) N 0.1142(2) 0.3530(2) 0.0840(3) 0.0244(8) Uani 1.00 d . . .
C(1) C 0.0854(3) 0.1998(2) 0.2209(3) 0.0306(10) Uani 1.00 d . . .
C(2) C 0.1180(3) 0.1514(2) 0.3026(3) 0.0274(10) Uani 1.00 d . . .
C(3) C 0.1352(3) 0.0847(2) 0.2584(3) 0.0227(9) Uani 1.00 d . . .
C(4) C 0.1206(3) 0.0712(2) 0.1270(3) 0.0301(10) Uani 1.00 d . . .
C(5) C 0.0885(3) 0.1220(2) 0.0511(3) 0.0287(10) Uani 1.00 d . . .
C(6) C 0.1722(3) 0.0285(2) 0.3433(3) 0.0279(10) Uani 1.00 d . . .
C(7) C 0.2920(3) 0.0319(3) 0.3330(4) 0.042(1) Uani 1.00 d . . .
C(8) C 0.1645(4) 0.0478(3) 0.4815(4) 0.048(1) Uani 1.00 d . . .
C(9) C 0.0996(4) -0.0501(2) 0.3003(5) 0.044(1) Uani 1.00 d . . .
C(10) C 0.0811(3) 0.3935(2) 0.1705(4) 0.0280(10) Uani 1.00 d . . .
C(11) C 0.1484(3) 0.4556(2) 0.2411(4) 0.0295(10) Uani 1.00 d . . .
C(12) C 0.2589(3) 0.4790(2) 0.2265(4) 0.0288(10) Uani 1.00 d . . .
C(13) C 0.2928(3) 0.4367(2) 0.1384(4) 0.0293(10) Uani 1.00 d . . .
C(14) C 0.2203(3) 0.3749(2) 0.0699(4) 0.0270(9) Uani 1.00 d . . .
C(15) C 0.3340(3) 0.5482(2) 0.3043(4) 0.035(1) Uani 1.00 d . . .
C(16) C 0.3465(4) 0.5352(3) 0.4436(5) 0.051(1) Uani 1.00 d . . .
C(17) C 0.4498(4) 0.5650(3) 0.2664(6) 0.062(2) Uani 1.00 d . . .
C(18) C 0.2857(4) 0.6150(3) 0.2835(5) 0.051(1) Uani 1.00 d . . .
C(19) C -0.4118(3) 0.2028(2) 0.0266(3) 0.0264(9) Uani 1.00 d . . .
C(20) C -0.4416(3) 0.1788(3) 0.1395(4) 0.036(1) Uani 1.00 d . . .
C(21) C -0.5281(4) 0.1987(3) 0.1863(4) 0.047(1) Uani 1.00 d . . .
C(22) C -0.5857(4) 0.2420(3) 0.1208(5) 0.053(1) Uani 1.00 d . . .
C(23) C -0.5578(4) 0.2675(3) 0.0085(5) 0.055(1) Uani 1.00 d . . .
C(24) C -0.4720(3) 0.2468(3) -0.0378(4) 0.040(1) Uani 1.00 d . . .
C(25) C -0.2696(3) 0.0915(2) 0.0361(3) 0.0257(9) Uani 1.00 d . . .
C(26) C -0.1851(3) 0.0984(2) 0.1380(4) 0.032(1) Uani 1.00 d . . .
C(27) C -0.1680(3) 0.0375(3) 0.2011(4) 0.037(1) Uani 1.00 d . . .
C(28) C -0.2353(3) -0.0327(3) 0.1635(4) 0.042(1) Uani 1.00 d . . .
C(29) C -0.3202(3) -0.0416(2) 0.0627(4) 0.034(1) Uani 1.00 d . . .
C(30) C -0.3370(3) 0.0199(2) 0.0008(3) 0.030(1) Uani 1.00 d . . .
C(31) C -0.3491(3) 0.1517(2) -0.2144(3) 0.0254(9) Uani 1.00 d . . .
C(32) C -0.2909(3) 0.1808(2) -0.3068(4) 0.033(1) Uani 1.00 d . . .
C(33) C -0.3341(4) 0.1606(3) -0.4339(4) 0.043(1) Uani 1.00 d . . .
C(34) C -0.4352(3) 0.1124(3) -0.4697(4) 0.040(1) Uani 1.00 d . . .
C(35) C -0.4949(3) 0.0833(2) -0.3800(4) 0.034(1) Uani 1.00 d . . .
C(36) C -0.4523(3) 0.1034(2) -0.2524(4) 0.0284(10) Uani 1.00 d . . .
C(37) C 0.1656(3) 0.4153(2) -0.2338(3) 0.0254(9) Uani 1.00 d . . .
C(38) C 0.0986(3) 0.4464(2) -0.1661(4) 0.033(1) Uani 1.00 d . . .
C(39) C 0.1365(4) 0.5154(2) -0.1011(4) 0.040(1) Uani 1.00 d . . .
C(40) C 0.2432(4) 0.5574(2) -0.0998(4) 0.043(1) Uani 1.00 d . . .
C(41) C 0.3098(4) 0.5278(3) -0.1674(4) 0.042(1) Uani 1.00 d . . .
C(42) C 0.2717(3) 0.4581(2) -0.2330(4) 0.035(1) Uani 1.00 d . . .
C(43) C 0.2298(3) 0.3007(2) -0.4005(3) 0.0265(9) Uani 1.00 d . . .
C(44) C 0.2518(3) 0.3317(2) -0.5113(4) 0.033(1) Uani 1.00 d . . .
C(45) C 0.3375(3) 0.3196(3) -0.5690(4) 0.040(1) Uani 1.00 d . . .
C(46) C 0.4031(4) 0.2767(3) -0.5166(4) 0.045(1) Uani 1.00 d . . .
C(47) C 0.3831(3) 0.2443(3) -0.4077(5) 0.045(1) Uani 1.00 d . . .
C(48) C 0.2966(3) 0.2559(2) -0.3503(4) 0.035(1) Uani 1.00 d . . .
C(49) C -0.0008(3) 0.3231(2) -0.4511(3) 0.0287(10) Uani 1.00 d . . .
C(50) C -0.0253(3) 0.3891(3) -0.4862(4) 0.038(1) Uani 1.00 d . . .
C(51) C -0.1081(4) 0.3904(3) -0.5862(4) 0.045(1) Uani 1.00 d . . .
C(52) C -0.1666(3) 0.3247(3) -0.6537(4) 0.047(1) Uani 1.00 d . . .
C(53) C -0.1434(4) 0.2586(3) -0.6207(4) 0.045(1) Uani 1.00 d . . .
C(54) C -0.0624(3) 0.2578(3) -0.5200(4) 0.039(1) Uani 1.00 d . . .
H(1) H 0.0726(3) 0.2455(2) 0.2558(3) 0.036(1) Uiso 1.00 calc . . .
H(2) H 0.1294(3) 0.1646(2) 0.3924(3) 0.033(1) Uiso 1.00 calc . . .
H(3) H 0.1327(3) 0.0256(2) 0.0907(3) 0.035(1) Uiso 1.00 calc . . .
H(4) H 0.0783(3) 0.1107(2) -0.0391(3) 0.034(1) Uiso 1.00 calc . . .
H(5) H 0.3180(3) -0.0031(3) 0.3860(4) 0.051(2) Uiso 1.00 calc . . .
H(6) H 0.2971(3) 0.0189(3) 0.2464(4) 0.051(2) Uiso 1.00 calc . . .
H(7) H 0.3368(3) 0.0818(3) 0.3597(4) 0.051(2) Uiso 1.00 calc . . .
H(8) H 0.1901(4) 0.0120(3) 0.5331(4) 0.054(2) Uiso 1.00 calc . . .
H(9) H 0.2103(4) 0.0974(3) 0.5090(4) 0.054(2) Uiso 1.00 calc . . .
H(10) H 0.0891(4) 0.0463(3) 0.4895(4) 0.054(2) Uiso 1.00 calc . . .
H(11) H 0.0238(4) -0.0505(2) 0.3047(5) 0.050(2) Uiso 1.00 calc . . .
H(12) H 0.1061(4) -0.0634(2) 0.2144(5) 0.050(2) Uiso 1.00 calc . . .
H(13) H 0.1224(4) -0.0858(2) 0.3541(5) 0.050(2) Uiso 1.00 calc . . .
H(14) H 0.0053(3) 0.3781(2) 0.1828(4) 0.033(1) Uiso 1.00 calc . . .
H(15) H 0.1199(3) 0.4829(2) 0.3015(4) 0.035(1) Uiso 1.00 calc . . .
H(16) H 0.3686(3) 0.4503(2) 0.1257(4) 0.035(1) Uiso 1.00 calc . . .
H(17) H 0.2467(3) 0.3466(2) 0.0089(4) 0.032(1) Uiso 1.00 calc . . .
H(18) H 0.2751(4) 0.5250(3) 0.4697(5) 0.060(2) Uiso 1.00 calc . . .
H(19) H 0.3784(4) 0.4931(3) 0.4573(5) 0.061(2) Uiso 1.00 calc . . .
H(20) H 0.3941(4) 0.5793(3) 0.4923(5) 0.061(2) Uiso 1.00 calc . . .
H(21) H 0.4810(4) 0.5226(3) 0.2806(6) 0.071(2) Uiso 1.00 calc . . .
H(22) H 0.4432(4) 0.5735(3) 0.1781(6) 0.071(2) Uiso 1.00 calc . . .
H(23) H 0.4973(4) 0.6088(3) 0.3161(6) 0.071(2) Uiso 1.00 calc . . .
H(24) H 0.3336(4) 0.6590(3) 0.3325(5) 0.060(2) Uiso 1.00 calc . . .
H(25) H 0.2779(4) 0.6234(3) 0.1951(5) 0.060(2) Uiso 1.00 calc . . .
H(26) H 0.2142(4) 0.6051(3) 0.3092(5) 0.060(2) Uiso 1.00 calc . . .
H(27) H -0.4018(3) 0.1474(3) 0.1859(4) 0.043(2) Uiso 1.00 calc . . .
H(28) H -0.5471(4) 0.1821(3) 0.2655(4) 0.056(2) Uiso 1.00 calc . . .
H(29) H -0.6461(4) 0.2555(3) 0.1536(5) 0.063(2) Uiso 1.00 calc . . .
H(30) H -0.5991(4) 0.2983(3) -0.0375(5) 0.066(2) Uiso 1.00 calc . . .
H(31) H -0.4534(3) 0.2641(3) -0.1168(4) 0.048(2) Uiso 1.00 calc . . .
H(32) H -0.1354(3) 0.1470(2) 0.1642(4) 0.038(1) Uiso 1.00 calc . . .
H(33) H -0.1093(3) 0.0445(3) 0.2725(4) 0.044(2) Uiso 1.00 calc . . .
H(34) H -0.2231(3) -0.0753(3) 0.2068(4) 0.050(2) Uiso 1.00 calc . . .
H(35) H -0.3683(3) -0.0905(2) 0.0354(4) 0.040(1) Uiso 1.00 calc . . .
H(36) H -0.3969(3) 0.0129(2) -0.0693(3) 0.036(1) Uiso 1.00 calc . . .
H(37) H -0.2195(3) 0.2153(2) -0.2824(4) 0.039(1) Uiso 1.00 calc . . .
H(38) H -0.2921(4) 0.1806(3) -0.4976(4) 0.050(2) Uiso 1.00 calc . . .
H(39) H -0.4645(3) 0.0990(3) -0.5581(4) 0.047(2) Uiso 1.00 calc . . .
H(40) H -0.5666(3) 0.0493(2) -0.4054(4) 0.040(1) Uiso 1.00 calc . . .
H(41) H -0.4948(3) 0.0833(2) -0.1893(4) 0.034(1) Uiso 1.00 calc . . .
H(42) H 0.0238(3) 0.4186(2) -0.1654(4) 0.039(1) Uiso 1.00 calc . . .
H(43) H 0.0883(4) 0.5351(2) -0.0548(4) 0.046(2) Uiso 1.00 calc . . .
H(44) H 0.2695(4) 0.6059(2) -0.0527(4) 0.048(2) Uiso 1.00 calc . . .
H(45) H 0.3842(4) 0.5564(3) -0.1684(4) 0.050(2) Uiso 1.00 calc . . .
H(46) H 0.3197(3) 0.4384(2) -0.2798(4) 0.042(1) Uiso 1.00 calc . . .
H(47) H 0.2064(3) 0.3630(2) -0.5481(4) 0.040(1) Uiso 1.00 calc . . .
H(48) H 0.3508(3) 0.3416(3) -0.6464(4) 0.048(2) Uiso 1.00 calc . . .
H(49) H 0.4632(4) 0.2686(3) -0.5565(4) 0.053(2) Uiso 1.00 calc . . .
H(50) H 0.4297(3) 0.2137(3) -0.3711(5) 0.053(2) Uiso 1.00 calc . . .
H(51) H 0.2827(3) 0.2326(2) -0.2740(4) 0.042(2) Uiso 1.00 calc . . .
H(52) H 0.0169(3) 0.4355(3) -0.4396(4) 0.046(2) Uiso 1.00 calc . . .
H(53) H -0.1240(4) 0.4373(3) -0.6077(4) 0.054(2) Uiso 1.00 calc . . .
H(54) H -0.2233(3) 0.3250(3) -0.7245(4) 0.053(2) Uiso 1.00 calc . . .
H(55) H -0.1852(4) 0.2120(3) -0.6670(4) 0.053(2) Uiso 1.00 calc . . .
H(56) H -0.0472(3) 0.2109(3) -0.4973(4) 0.047(2) Uiso 1.00 calc . . .

loop_
_atom_site_aniso_label
_atom_site_aniso_U_11
_atom_site_aniso_U_22
_atom_site_aniso_U_33
_atom_site_aniso_U_12
_atom_site_aniso_U_13
_atom_site_aniso_U_23
Fe(1) 0.0233(3) 0.0227(3) 0.0224(3) 0.0025(2) 0.0019(2) 0.0015(2)
S(1) 0.0229(5) 0.0247(5) 0.0375(5) 0.0024(4) 0.0011(4) -0.0043(3)
S(2) 0.0531(6) 0.0245(5) 0.0307(5) 0.0026(4) 0.0176(4) 0.0015(4)
Si(1) 0.0217(5) 0.0241(5) 0.0242(5) 0.0032(4) 0.0019(4) -0.0025(4)
Si(2) 0.0285(5) 0.0220(5) 0.0243(5) 0.0026(4) 0.0059(4) -0.0010(4)
N(1) 0.031(2) 0.028(2) 0.022(2) 0.007(1) 0.002(1) 0.001(1)
N(2) 0.023(1) 0.024(2) 0.027(2) 0.005(1) 0.000(1) 0.003(1)
C(1) 0.040(2) 0.024(2) 0.025(2) 0.007(2) 0.003(1) -0.004(2)
C(2) 0.032(2) 0.027(2) 0.022(2) 0.002(2) -0.001(1) -0.001(1)
C(3) 0.023(2) 0.022(2) 0.023(2) 0.001(1) 0.001(1) 0.001(1)
C(4) 0.039(2) 0.025(2) 0.024(2) 0.013(2) 0.004(1) -0.001(2)
C(5) 0.035(2) 0.027(2) 0.024(2) 0.012(2) 0.000(1) -0.002(2)
C(6) 0.028(2) 0.027(2) 0.029(2) 0.002(2) -0.001(1) 0.002(1)
C(7) 0.036(2) 0.048(3) 0.041(2) 0.017(2) 0.001(2) 0.011(2)
C(8) 0.068(3) 0.039(3) 0.028(2) 0.012(2) 0.008(2) 0.010(2)
C(9) 0.046(2) 0.025(2) 0.055(3) 0.002(2) -0.008(2) 0.010(2)
C(10) 0.024(2) 0.028(2) 0.031(2) 0.004(2) 0.005(1) 0.001(1)
C(11) 0.028(2) 0.030(2) 0.031(2) 0.006(2) 0.005(1) -0.003(1)
C(12) 0.030(2) 0.026(2) 0.030(2) 0.008(2) 0.003(1) 0.004(1)
C(13) 0.023(2) 0.030(2) 0.034(2) 0.003(2) 0.005(1) 0.003(1)
C(14) 0.024(2) 0.028(2) 0.029(2) 0.006(2) 0.004(1) 0.003(1)
C(15) 0.037(2) 0.031(2) 0.038(2) 0.002(2) -0.001(2) -0.003(2)
C(16) 0.065(3) 0.042(3) 0.044(3) -0.004(2) -0.009(2) -0.006(2)
C(17) 0.035(3) 0.060(4) 0.082(4) -0.015(3) 0.008(2) -0.033(2)
C(18) 0.062(3) 0.034(3) 0.054(3) 0.003(2) -0.002(2) 0.000(2)
C(19) 0.022(2) 0.029(2) 0.027(2) 0.003(1) 0.003(1) -0.005(1)
C(20) 0.036(2) 0.040(2) 0.032(2) 0.011(2) 0.006(2) -0.003(2)
C(21) 0.051(3) 0.053(3) 0.034(2) 0.010(2) 0.020(2) 0.000(2)
C(22) 0.046(3) 0.055(3) 0.057(3) 0.023(2) 0.022(2) -0.005(2)
C(23) 0.053(3) 0.060(3) 0.053(3) 0.035(2) 0.015(2) 0.003(2)
C(24) 0.039(2) 0.043(3) 0.037(2) 0.016(2) 0.013(2) 0.002(2)
C(25) 0.022(2) 0.029(2) 0.026(2) 0.006(1) 0.007(1) -0.001(1)
C(26) 0.028(2) 0.035(2) 0.032(2) 0.001(2) 0.003(1) 0.005(2)
C(27) 0.034(2) 0.042(3) 0.036(2) 0.001(2) 0.001(2) 0.012(2)
C(28) 0.043(2) 0.039(3) 0.043(2) 0.012(2) 0.015(2) 0.015(2)
C(29) 0.038(2) 0.029(2) 0.034(2) 0.000(2) 0.011(2) 0.002(2)
C(30) 0.032(2) 0.034(2) 0.024(2) 0.003(2) 0.004(1) -0.005(2)
C(31) 0.024(2) 0.026(2) 0.026(2) 0.009(1) 0.002(1) -0.005(1)
C(32) 0.032(2) 0.033(2) 0.033(2) 0.006(2) 0.004(2) 0.001(2)
C(33) 0.055(3) 0.044(3) 0.027(2) 0.016(2) 0.007(2) 0.003(2)
C(34) 0.047(2) 0.041(3) 0.029(2) 0.023(2) -0.003(2) 0.000(2)
C(35) 0.029(2) 0.033(2) 0.038(2) 0.011(2) -0.007(2) -0.005(2)
C(36) 0.028(2) 0.028(2) 0.030(2) 0.007(2) 0.002(1) -0.002(1)
C(37) 0.030(2) 0.025(2) 0.021(2) 0.005(1) 0.002(1) 0.000(1)
C(38) 0.034(2) 0.036(2) 0.029(2) 0.013(2) 0.005(1) 0.003(2)
C(39) 0.053(2) 0.035(2) 0.028(2) 0.026(2) 0.003(2) 0.004(2)
C(40) 0.060(3) 0.027(2) 0.033(2) 0.012(2) -0.004(2) -0.004(2)
C(41) 0.045(2) 0.033(2) 0.046(3) -0.002(2) 0.004(2) -0.007(2)
C(42) 0.038(2) 0.029(2) 0.038(2) 0.005(2) 0.008(2) -0.007(2)
C(43) 0.030(2) 0.023(2) 0.026(2) 0.003(1) 0.006(1) -0.003(1)
C(44) 0.033(2) 0.037(2) 0.028(2) 0.007(2) 0.004(1) 0.001(2)
C(45) 0.042(2) 0.046(3) 0.030(2) 0.003(2) 0.012(2) -0.004(2)
C(46) 0.039(2) 0.044(3) 0.051(3) 0.005(2) 0.017(2) -0.020(2)
C(47) 0.039(2) 0.034(2) 0.058(3) 0.018(2) 0.005(2) -0.006(2)
C(48) 0.042(2) 0.029(2) 0.034(2) 0.009(2) 0.006(2) 0.000(2)
C(49) 0.028(2) 0.030(2) 0.028(2) 0.002(2) 0.010(1) 0.000(1)
C(50) 0.037(2) 0.038(3) 0.039(2) 0.005(2) 0.001(2) 0.000(2)
C(51) 0.042(2) 0.053(3) 0.039(2) 0.010(2) 0.000(2) 0.006(2)
C(52) 0.035(2) 0.069(3) 0.028(2) 0.005(2) 0.005(2) 0.004(2)
C(53) 0.043(2) 0.055(3) 0.033(2) -0.008(2) 0.003(2) -0.009(2)
C(54) 0.046(2) 0.039(3) 0.032(2) 0.007(2) 0.003(2) -0.005(2)

loop_
_atom_type_symbol
_atom_type_description
_atom_type_scat_dispersion_real
_atom_type_scat_dispersion_imag
_atom_type_scat_source
C C 0.003 0.002
;International Tables for Crystallography
(1992, Vol. C, Tables 4.2.6.8 and 6.1.1.1)
;
H H 0.000 0.000
;International Tables for Crystallography
(1992, Vol. C, Table 6.1.1.2)
;
N N 0.006 0.003
;International Tables for Crystallography
(1992, Vol. C, Tables 4.2.6.8 and 6.1.1.1)
;
Si Si 0.082 0.070
;International Tables for Crystallography
(1992, Vol. C, Tables 4.2.6.8 and 6.1.1.1)
;
S S 0.125 0.123
;International Tables for Crystallography
(1992, Vol. C, Tables 4.2.6.8 and 6.1.1.1)
;
Fe Fe 0.346 0.844
;International Tables for Crystallography
(1992, Vol. C, Tables 4.2.6.8 and 6.1.1.1)
;

loop_
_geom_angle_atom_site_label_1
_geom_angle_atom_site_label_2
_geom_angle_atom_site_label_3
_geom_angle
_geom_angle_site_symmetry_1
_geom_angle_site_symmetry_2
_geom_angle_site_symmetry_3
_geom_angle_publ_flag
S(1) Fe(1) S(2) 128.77(4) . . . yes
S(1) Fe(1) N(1) 113.89(9) . . . yes
S(1) Fe(1) N(2) 102.75(9) . . . yes
S(2) Fe(1) N(1) 101.63(10) . . . yes
S(2) Fe(1) N(2) 112.45(9) . . . yes
N(1) Fe(1) N(2) 91.3(1) . . . yes
Fe(1) S(1) Si(1) 119.31(6) . . . yes
Fe(1) S(2) Si(2) 117.43(6) . . . yes
S(1) Si(1) C(19) 106.1(1) . . . yes
S(1) Si(1) C(25) 114.0(1) . . . yes
S(1) Si(1) C(31) 113.1(1) . . . yes
C(19) Si(1) C(25) 107.2(2) . . . yes
C(19) Si(1) C(31) 105.7(2) . . . yes
C(25) Si(1) C(31) 110.1(2) . . . yes
S(2) Si(2) C(37) 114.9(1) . . . yes
S(2) Si(2) C(43) 106.3(1) . . . yes
S(2) Si(2) C(49) 112.8(1) . . . yes
C(37) Si(2) C(43) 108.0(2) . . . yes
C(37) Si(2) C(49) 108.1(2) . . . yes
C(43) Si(2) C(49) 106.4(2) . . . yes
Fe(1) N(1) C(1) 121.4(3) . . . yes
Fe(1) N(1) C(5) 122.2(2) . . . yes
C(1) N(1) C(5) 116.2(3) . . . yes
Fe(1) N(2) C(10) 123.6(2) . . . yes
Fe(1) N(2) C(14) 119.7(3) . . . yes
C(10) N(2) C(14) 116.7(3) . . . yes
N(1) C(1) C(2) 123.0(4) . . . yes
C(1) C(2) C(3) 120.9(3) . . . yes
C(2) C(3) C(4) 115.9(3) . . . yes
C(2) C(3) C(6) 123.9(3) . . . yes
C(4) C(3) C(6) 120.2(3) . . . yes
C(3) C(4) C(5) 120.1(4) . . . yes
N(1) C(5) C(4) 123.8(3) . . . yes
C(3) C(6) C(7) 107.5(3) . . . yes
C(3) C(6) C(8) 111.4(4) . . . yes
C(3) C(6) C(9) 109.8(3) . . . yes
C(7) C(6) C(8) 109.0(3) . . . yes
C(7) C(6) C(9) 110.4(4) . . . yes
C(8) C(6) C(9) 108.8(3) . . . yes
N(2) C(10) C(11) 123.7(3) . . . yes
C(10) C(11) C(12) 119.9(4) . . . yes
C(11) C(12) C(13) 116.1(3) . . . yes
C(11) C(12) C(15) 120.1(4) . . . yes
C(13) C(12) C(15) 123.7(3) . . . yes
C(12) C(13) C(14) 120.9(3) . . . yes
N(2) C(14) C(13) 122.6(4) . . . yes
C(12) C(15) C(16) 109.8(3) . . . yes
C(12) C(15) C(17) 110.4(4) . . . yes
C(12) C(15) C(18) 110.0(3) . . . yes
C(16) C(15) C(17) 108.2(4) . . . yes
C(16) C(15) C(18) 109.3(4) . . . yes
C(17) C(15) C(18) 109.1(4) . . . yes
Si(1) C(19) C(20) 122.6(3) . . . yes
Si(1) C(19) C(24) 119.9(3) . . . yes
C(20) C(19) C(24) 117.5(4) . . . yes
C(19) C(20) C(21) 121.2(4) . . . yes
C(20) C(21) C(22) 119.9(4) . . . yes
C(21) C(22) C(23) 120.5(5) . . . yes
C(22) C(23) C(24) 119.1(5) . . . yes
C(19) C(24) C(23) 121.8(4) . . . yes
Si(1) C(25) C(26) 120.9(3) . . . yes
Si(1) C(25) C(30) 122.5(3) . . . yes
C(26) C(25) C(30) 116.5(4) . . . yes
C(25) C(26) C(27) 122.0(3) . . . yes
C(26) C(27) C(28) 120.3(4) . . . yes
C(27) C(28) C(29) 119.2(4) . . . yes
C(28) C(29) C(30) 120.0(4) . . . yes
C(25) C(30) C(29) 122.0(3) . . . yes
Si(1) C(31) C(32) 123.0(2) . . . yes
Si(1) C(31) C(36) 119.0(3) . . . yes
C(32) C(31) C(36) 117.9(3) . . . yes
C(31) C(32) C(33) 120.6(3) . . . yes
C(32) C(33) C(34) 120.6(4) . . . yes
C(33) C(34) C(35) 119.8(4) . . . yes
C(34) C(35) C(36) 119.8(3) . . . yes
C(31) C(36) C(35) 121.1(4) . . . yes
Si(2) C(37) C(38) 121.8(3) . . . yes
Si(2) C(37) C(42) 121.3(3) . . . yes
C(38) C(37) C(42) 116.9(3) . . . yes
C(37) C(38) C(39) 121.5(4) . . . yes
C(38) C(39) C(40) 121.1(4) . . . yes
C(39) C(40) C(41) 118.1(4) . . . yes
C(40) C(41) C(42) 120.8(4) . . . yes
C(37) C(42) C(41) 121.6(4) . . . yes
Si(2) C(43) C(44) 121.0(3) . . . yes
Si(2) C(43) C(48) 121.8(3) . . . yes
C(44) C(43) C(48) 117.2(4) . . . yes
C(43) C(44) C(45) 121.7(4) . . . yes
C(44) C(45) C(46) 120.0(4) . . . yes
C(45) C(46) C(47) 120.0(5) . . . yes
C(46) C(47) C(48) 120.0(4) . . . yes
C(43) C(48) C(47) 121.1(4) . . . yes
Si(2) C(49) C(50) 122.9(3) . . . yes
Si(2) C(49) C(54) 119.9(3) . . . yes
C(50) C(49) C(54) 117.1(3) . . . yes
C(49) C(50) C(51) 122.1(4) . . . yes
C(50) C(51) C(52) 119.4(5) . . . yes
C(51) C(52) C(53) 119.5(4) . . . yes
C(52) C(53) C(54) 120.7(4) . . . yes
C(49) C(54) C(53) 121.3(5) . . . yes

loop_
_geom_bond_atom_site_label_1
_geom_bond_atom_site_label_2
_geom_bond_distance
_geom_bond_site_symmetry_1
_geom_bond_site_symmetry_2
_geom_bond_publ_flag
Fe(1) S(1) 2.303(1) . . yes
Fe(1) S(2) 2.304(1) . . yes
Fe(1) N(1) 2.116(3) . . yes
Fe(1) N(2) 2.115(3) . . yes
S(1) Si(1) 2.101(1) . . yes
S(2) Si(2) 2.100(2) . . yes
Si(1) C(19) 1.889(4) . . yes
Si(1) C(25) 1.894(4) . . yes
Si(1) C(31) 1.889(4) . . yes
Si(2) C(37) 1.880(4) . . yes
Si(2) C(43) 1.893(4) . . yes
Si(2) C(49) 1.890(4) . . yes
N(1) C(1) 1.355(5) . . yes
N(1) C(5) 1.341(5) . . yes
N(2) C(10) 1.347(5) . . yes
N(2) C(14) 1.348(4) . . yes
C(1) C(2) 1.378(6) . . yes
C(2) C(3) 1.382(6) . . yes
C(3) C(4) 1.406(5) . . yes
C(3) C(6) 1.532(6) . . yes
C(4) C(5) 1.374(6) . . yes
C(6) C(7) 1.532(6) . . yes
C(6) C(8) 1.541(6) . . yes
C(6) C(9) 1.537(5) . . yes
C(10) C(11) 1.374(5) . . yes
C(11) C(12) 1.405(5) . . yes
C(12) C(13) 1.386(6) . . yes
C(12) C(15) 1.529(5) . . yes
C(13) C(14) 1.386(5) . . yes
C(15) C(16) 1.528(7) . . yes
C(15) C(17) 1.553(7) . . yes
C(15) C(18) 1.519(7) . . yes
C(19) C(20) 1.394(6) . . yes
C(19) C(24) 1.389(6) . . yes
C(20) C(21) 1.394(7) . . yes
C(21) C(22) 1.363(8) . . yes
C(22) C(23) 1.390(7) . . yes
C(23) C(24) 1.390(7) . . yes
C(25) C(26) 1.395(5) . . yes
C(25) C(30) 1.399(5) . . yes
C(26) C(27) 1.393(6) . . yes
C(27) C(28) 1.382(6) . . yes
C(28) C(29) 1.387(5) . . yes
C(29) C(30) 1.395(6) . . yes
C(31) C(32) 1.388(6) . . yes
C(31) C(36) 1.391(4) . . yes
C(32) C(33) 1.399(5) . . yes
C(33) C(34) 1.368(6) . . yes
C(34) C(35) 1.374(6) . . yes
C(35) C(36) 1.401(5) . . yes
C(37) C(38) 1.405(6) . . yes
C(37) C(42) 1.392(5) . . yes
C(38) C(39) 1.372(6) . . yes
C(39) C(40) 1.393(6) . . yes
C(40) C(41) 1.386(7) . . yes
C(41) C(42) 1.386(6) . . yes
C(43) C(44) 1.391(5) . . yes
C(43) C(48) 1.394(6) . . yes
C(44) C(45) 1.391(6) . . yes
C(45) C(46) 1.365(7) . . yes
C(46) C(47) 1.379(7) . . yes
C(47) C(48) 1.395(7) . . yes
C(49) C(50) 1.389(7) . . yes
C(49) C(54) 1.387(5) . . yes
C(50) C(51) 1.396(6) . . yes
C(51) C(52) 1.375(6) . . yes
C(52) C(53) 1.378(8) . . yes
C(53) C(54) 1.385(6) . . yes

loop_
_geom_contact_atom_site_label_1
_geom_contact_atom_site_label_2
_geom_contact_distance
_geom_contact_site_symmetry_1
_geom_contact_site_symmetry_2
_geom_contact_publ_flag
S(2) C(9) 3.572(4) . 2_555 ?
C(10) C(39) 3.575(6) . 2_565 ?

loop_
_geom_torsion_atom_site_label_1
_geom_torsion_atom_site_label_2
_geom_torsion_atom_site_label_3
_geom_torsion_atom_site_label_4
_geom_torsion
_geom_torsion_site_symmetry_1
_geom_torsion_site_symmetry_2
_geom_torsion_site_symmetry_3
_geom_torsion_site_symmetry_4
_geom_torsion_publ_flag
Fe(1) S(1) Si(1) C(19) 166.4(1) . . . . yes
Fe(1) S(1) Si(1) C(25) 48.6(1) . . . . yes
Fe(1) S(1) Si(1) C(31) -78.3(2) . . . . yes
Fe(1) S(2) Si(2) C(37) 29.8(2) . . . . yes
Fe(1) S(2) Si(2) C(43) 149.1(1) . . . . yes
Fe(1) S(2) Si(2) C(49) -94.7(2) . . . . yes
Fe(1) N(1) C(1) C(2) 175.8(3) . . . . yes
Fe(1) N(1) C(5) C(4) -175.5(3) . . . . yes
Fe(1) N(2) C(10) C(11) -178.9(3) . . . . yes
Fe(1) N(2) C(14) C(13) 179.2(3) . . . . yes
S(1) Fe(1) S(2) Si(2) 78.84(7) . . . . yes
S(1) Fe(1) N(1) C(1) -60.9(3) . . . . yes
S(1) Fe(1) N(1) C(5) 114.7(3) . . . . yes
S(1) Fe(1) N(2) C(10) 16.2(3) . . . . yes
S(1) Fe(1) N(2) C(14) -164.2(3) . . . . yes
S(1) Si(1) C(19) C(20) -103.0(3) . . . . yes
S(1) Si(1) C(19) C(24) 78.1(3) . . . . yes
S(1) Si(1) C(25) C(26) 19.2(4) . . . . yes
S(1) Si(1) C(25) C(30) -165.3(3) . . . . yes
S(1) Si(1) C(31) C(32) 14.5(4) . . . . yes
S(1) Si(1) C(31) C(36) -163.9(3) . . . . yes
S(2) Fe(1) S(1) Si(1) 67.20(8) . . . . yes
S(2) Fe(1) N(1) C(1) 156.9(2) . . . . yes
S(2) Fe(1) N(1) C(5) -27.5(3) . . . . yes
S(2) Fe(1) N(2) C(10) 158.2(3) . . . . yes
S(2) Fe(1) N(2) C(14) -22.2(3) . . . . yes
S(2) Si(2) C(37) C(38) -62.4(3) . . . . yes
S(2) Si(2) C(37) C(42) 117.3(3) . . . . yes
S(2) Si(2) C(43) C(44) 157.8(3) . . . . yes
S(2) Si(2) C(43) C(48) -23.1(3) . . . . yes
S(2) Si(2) C(49) C(50) 139.5(3) . . . . yes
S(2) Si(2) C(49) C(54) -43.5(4) . . . . yes
Si(1) S(1) Fe(1) N(1) -62.5(1) . . . . yes
Si(1) S(1) Fe(1) N(2) -159.64(10) . . . . yes
Si(1) C(19) C(20) C(21) -179.4(3) . . . . yes
Si(1) C(19) C(24) C(23) 180.0(3) . . . . yes
Si(1) C(25) C(26) C(27) 176.1(3) . . . . yes
Si(1) C(25) C(30) C(29) -176.5(3) . . . . yes
Si(1) C(31) C(32) C(33) -180.0(4) . . . . yes
Si(1) C(31) C(36) C(35) -179.8(3) . . . . yes
Si(2) S(2) Fe(1) N(1) -147.09(9) . . . . yes
Si(2) S(2) Fe(1) N(2) -50.8(1) . . . . yes
Si(2) C(37) C(38) C(39) 179.1(3) . . . . yes
Si(2) C(37) C(42) C(41) -179.2(3) . . . . yes
Si(2) C(43) C(44) C(45) 178.3(3) . . . . yes
Si(2) C(43) C(48) C(47) -177.8(3) . . . . yes
Si(2) C(49) C(50) C(51) 177.0(3) . . . . yes
Si(2) C(49) C(54) C(53) -176.0(4) . . . . yes
N(1) Fe(1) N(2) C(10) -98.7(3) . . . . yes
N(1) Fe(1) N(2) C(14) 80.9(3) . . . . yes
N(1) C(1) C(2) C(3) -1.1(5) . . . . yes
N(1) C(5) C(4) C(3) 0.5(5) . . . . yes
N(2) Fe(1) N(1) C(1) 43.7(3) . . . . yes
N(2) Fe(1) N(1) C(5) -140.8(3) . . . . yes
N(2) C(10) C(11) C(12) -1.2(6) . . . . yes
N(2) C(14) C(13) C(12) 0.5(6) . . . . yes
C(1) N(1) C(5) C(4) 0.3(5) . . . . yes
C(1) C(2) C(3) C(4) 1.8(5) . . . . yes
C(1) C(2) C(3) C(6) 179.6(3) . . . . yes
C(2) C(1) N(1) C(5) 0.0(5) . . . . yes
C(2) C(3) C(4) C(5) -1.5(5) . . . . yes
C(2) C(3) C(6) C(7) -107.6(4) . . . . yes
C(2) C(3) C(6) C(8) 11.7(5) . . . . yes
C(2) C(3) C(6) C(9) 132.3(4) . . . . yes
C(4) C(3) C(6) C(7) 70.1(4) . . . . yes
C(4) C(3) C(6) C(8) -170.6(3) . . . . yes
C(4) C(3) C(6) C(9) -50.0(5) . . . . yes
C(5) C(4) C(3) C(6) -179.4(3) . . . . yes
C(10) N(2) C(14) C(13) -1.1(6) . . . . yes
C(10) C(11) C(12) C(13) 0.4(6) . . . . yes
C(10) C(11) C(12) C(15) 179.7(4) . . . . yes
C(11) C(10) N(2) C(14) 1.5(6) . . . . yes
C(11) C(12) C(13) C(14) -0.1(6) . . . . yes
C(11) C(12) C(15) C(16) 63.8(5) . . . . yes
C(11) C(12) C(15) C(17) -177.1(4) . . . . yes
C(11) C(12) C(15) C(18) -56.6(5) . . . . yes
C(13) C(12) C(15) C(16) -117.0(5) . . . . yes
C(13) C(12) C(15) C(17) 2.1(6) . . . . yes
C(13) C(12) C(15) C(18) 122.6(5) . . . . yes
C(14) C(13) C(12) C(15) -179.3(4) . . . . yes
C(19) Si(1) C(25) C(26) -97.9(3) . . . . yes
C(19) Si(1) C(25) C(30) 77.6(4) . . . . yes
C(19) Si(1) C(31) C(32) 130.1(4) . . . . yes
C(19) Si(1) C(31) C(36) -48.3(4) . . . . yes
C(19) C(20) C(21) C(22) 0.5(6) . . . . yes
C(19) C(24) C(23) C(22) -1.5(6) . . . . yes
C(20) C(19) Si(1) C(25) 19.2(3) . . . . yes
C(20) C(19) Si(1) C(31) 136.7(3) . . . . yes
C(20) C(19) C(24) C(23) 0.9(6) . . . . yes
C(20) C(21) C(22) C(23) -1.1(7) . . . . yes
C(21) C(20) C(19) C(24) -0.4(5) . . . . yes
C(21) C(22) C(23) C(24) 1.6(7) . . . . yes
C(24) C(19) Si(1) C(25) -159.7(3) . . . . yes
C(24) C(19) Si(1) C(31) -42.3(3) . . . . yes
C(25) Si(1) C(31) C(32) -114.3(4) . . . . yes
C(25) Si(1) C(31) C(36) 67.2(4) . . . . yes
C(25) C(26) C(27) C(28) 0.3(7) . . . . yes
C(25) C(30) C(29) C(28) 0.7(7) . . . . yes
C(26) C(25) Si(1) C(31) 147.6(3) . . . . yes
C(26) C(25) C(30) C(29) -0.8(6) . . . . yes
C(26) C(27) C(28) C(29) -0.4(7) . . . . yes
C(27) C(26) C(25) C(30) 0.3(6) . . . . yes
C(27) C(28) C(29) C(30) -0.1(7) . . . . yes
C(30) C(25) Si(1) C(31) -36.9(4) . . . . yes
C(31) C(32) C(33) C(34) 0.7(7) . . . . yes
C(31) C(36) C(35) C(34) -1.1(7) . . . . yes
C(32) C(31) C(36) C(35) 1.7(6) . . . . yes
C(32) C(33) C(34) C(35) -0.1(8) . . . . yes
C(33) C(32) C(31) C(36) -1.5(7) . . . . yes
C(33) C(34) C(35) C(36) 0.3(7) . . . . yes
C(37) Si(2) C(43) C(44) -78.5(3) . . . . yes
C(37) Si(2) C(43) C(48) 100.7(3) . . . . yes
C(37) Si(2) C(49) C(50) 11.4(4) . . . . yes
C(37) Si(2) C(49) C(54) -171.6(3) . . . . yes
C(37) C(38) C(39) C(40) 0.0(6) . . . . yes
C(37) C(42) C(41) C(40) 0.2(7) . . . . yes
C(38) C(37) Si(2) C(43) 179.2(3) . . . . yes
C(38) C(37) Si(2) C(49) 64.4(4) . . . . yes
C(38) C(37) C(42) C(41) 0.6(6) . . . . yes
C(38) C(39) C(40) C(41) 0.8(6) . . . . yes
C(39) C(38) C(37) C(42) -0.7(6) . . . . yes
C(39) C(40) C(41) C(42) -0.9(7) . . . . yes
C(42) C(37) Si(2) C(43) -1.0(4) . . . . yes
C(42) C(37) Si(2) C(49) -115.8(3) . . . . yes
C(43) Si(2) C(49) C(50) -104.4(4) . . . . yes
C(43) Si(2) C(49) C(54) 72.6(4) . . . . yes
C(43) C(44) C(45) C(46) -0.4(6) . . . . yes
C(43) C(48) C(47) C(46) -0.6(6) . . . . yes
C(44) C(43) Si(2) C(49) 37.4(3) . . . . yes
C(44) C(43) C(48) C(47) 1.4(5) . . . . yes
C(44) C(45) C(46) C(47) 1.3(6) . . . . yes
C(45) C(44) C(43) C(48) -0.9(5) . . . . yes
C(45) C(46) C(47) C(48) -0.7(6) . . . . yes
C(48) C(43) Si(2) C(49) -143.5(3) . . . . yes
C(49) C(50) C(51) C(52) -0.9(7) . . . . yes
C(49) C(54) C(53) C(52) -1.4(7) . . . . yes
C(50) C(49) C(54) C(53) 1.2(6) . . . . yes
C(50) C(51) C(52) C(53) 0.7(7) . . . . yes
C(51) C(50) C(49) C(54) -0.1(6) . . . . yes
C(51) C(52) C(53) C(54) 0.4(7) . . . . yes
C(51) C(52) C(53) C(54) 0.4(7) . . . . yes
